data_7017824
loop_
_publ_author_name
'Gong, Han-Yuan'
'Rambo, Brett M.'
'Nelson, Cory A.'
'Cho, Won'
'Lynch, Vincent M.'
'Zhu, Xiaoyang'
'Oh, Moonhyun'
'Sessler, Jonathan L.'

_publ_section_title
;
 Multi component self-assembly: supramolecular organic frameworks
 containing metal-rotaxane subunits (RSOFs).
;
_journal_issue 4
_journal_name_full 'Dalton transactions (Cambridge, England : 2003)'
_journal_page_first 1134
_journal_page_last 1137
_journal_paper_doi 10.1039/c1dt11495f
_journal_volume 41
_journal_year 2012
_chemical_formula_sum 'C78 H114 Gd2 N10 O50'
_chemical_formula_weight 2306.29
_chemical_name_common
;
cyclo(2)(2,6-di(1H-imidazol-1-yl)pyridine)(2)(1,4-
dimethylenebenzene) _ 5 terephthalate dianion_ 2 gadilinium(iii)_8 H2O_
22 H2O
;
_chemical_name_systematic
;
?
;
_space_group_IT_number 14
_symmetry_cell_setting monoclinic
_symmetry_space_group_name_Hall '-P 2yn'
_symmetry_space_group_name_H-M 'P 1 21/n 1'
_atom_sites_solution_hydrogens geom
_atom_sites_solution_primary direct
_atom_sites_solution_secondary difmap
_audit_creation_method SHELXL-97
_cell_angle_alpha 90.00
_cell_angle_beta 98.66(3)
_cell_angle_gamma 90.00
_cell_formula_units_Z 2
_cell_length_a 11.295(2)
_cell_length_b 17.674(4)
_cell_length_c 24.549(5)
_cell_measurement_reflns_used 8425
_cell_measurement_temperature 100(2)
_cell_measurement_theta_max 25.00
_cell_measurement_theta_min 1.43
_cell_volume 4844.8(17)
_computing_cell_refinement 'CrystalClear (Rigaku Inc., 2008)'
_computing_data_collection 'CrystalClear (Rigaku Inc., 2008)'
_computing_data_reduction 'CrystalClear (Rigaku Inc., 2008)'
_computing_structure_refinement 'SHELXL-97 (Sheldrick, 1997)'
_computing_structure_solution 'SHELXS-97 (Sheldrick, 1990)'
_diffrn_ambient_temperature 100(2)
_diffrn_detector_area_resol_mean 28.5714
_diffrn_measured_fraction_theta_full 0.989
_diffrn_measured_fraction_theta_max 0.989
_diffrn_measurement_device_type
;
Saturn724+ (2x2 bin mode)
;
_diffrn_measurement_method dtprofit.ref
_diffrn_radiation_monochromator graphite
_diffrn_radiation_source 'fine-focus sealed tube'
_diffrn_radiation_type MoK\a
_diffrn_radiation_wavelength 0.71073
_diffrn_reflns_av_R_equivalents 0.0423
_diffrn_reflns_av_sigmaI/netI 0.0370
_diffrn_reflns_limit_h_max 13
_diffrn_reflns_limit_h_min -12
_diffrn_reflns_limit_k_max 21
_diffrn_reflns_limit_k_min -21
_diffrn_reflns_limit_l_max 29
_diffrn_reflns_limit_l_min -29
_diffrn_reflns_number 38759
_diffrn_reflns_theta_full 25.00
_diffrn_reflns_theta_max 25.00
_diffrn_reflns_theta_min 1.43
_exptl_absorpt_coefficient_mu 1.461
_exptl_absorpt_correction_T_max 1.0000
_exptl_absorpt_correction_T_min 0.8128
_exptl_absorpt_correction_type multi-scan
_exptl_absorpt_process_details
;
Abscor. T. Higashi (2001). The Rigaku Corporation, Tokyo, Japan.
;
_exptl_crystal_colour colorless
_exptl_crystal_density_diffrn 1.581
_exptl_crystal_density_method 'not measured'
_exptl_crystal_description prism
_exptl_crystal_F_000 2360
_exptl_crystal_size_max 0.21
_exptl_crystal_size_mid 0.18
_exptl_crystal_size_min 0.14
_refine_diff_density_max 2.258
_refine_diff_density_min -0.903
_refine_diff_density_rms 0.134
_refine_ls_extinction_method none
_refine_ls_goodness_of_fit_ref 1.056
_refine_ls_hydrogen_treatment constr
_refine_ls_matrix_type full
_refine_ls_number_parameters 633
_refine_ls_number_reflns 8425
_refine_ls_number_restraints 0
_refine_ls_restrained_S_all 1.056
_refine_ls_R_factor_all 0.0583
_refine_ls_R_factor_gt 0.0545
_refine_ls_shift/su_max 0.001
_refine_ls_shift/su_mean 0.000
_refine_ls_structure_factor_coef Fsqd
_refine_ls_weighting_details 'calc w=1/[\s^2^(Fo^2^)+(0.0500P)^2^+40.0000P] where P=(Fo^2^+2Fc^2^)/3'
_refine_ls_weighting_scheme calc
_refine_ls_wR_factor_gt 0.1300
_refine_ls_wR_factor_ref 0.1326
_reflns_number_gt 7897
_reflns_number_total 8425
_reflns_threshold_expression >2sigma(I)
_cod_data_source_file c1dt11495f.txt
_cod_data_source_block RSOF-Gd
_cod_depositor_comments
;
The following automatic conversions were performed:

'_symmetry_cell_setting' value 'Monoclinic' changed to 'monoclinic'
according to /home/saulius/struct/CIF-dictionaries/cif_core.dic
dictionary named 'cif_core.dic' version 2.4.1 from
2010-06-29.

'_exptl_absorpt_correction_type' value 'Multi-scan'
changed to 'multi-scan' according to
/home/saulius/struct/CIF-dictionaries/cif_core.dic dictionary named
'cif_core.dic' version 2.4.1 from 2010-06-29.

Automatic conversion script
Id: cif_fix_values 1715 2011-07-08 13:25:40Z adriana 
;
_cod_original_cell_volume 4844.7(17)
_cod_original_sg_symbol_H-M P21/n
_cod_database_code 7017824

loop_
_symmetry_equiv_pos_as_xyz
'x, y, z'
'-x+1/2, y+1/2, -z+1/2'
'-x, -y, -z'
'x-1/2, -y-1/2, z-1/2'

loop_
_atom_site_label
_atom_site_type_symbol
_atom_site_fract_x
_atom_site_fract_y
_atom_site_fract_z
_atom_site_U_iso_or_equiv
_atom_site_adp_type
_atom_site_occupancy
_atom_site_symmetry_multiplicity
_atom_site_calc_flag
_atom_site_refinement_flags
Gd1 Gd 0.81092(2) 0.702741(15) 0.634496(11) 0.01759(10) Uani 1 1 d .
O1 O 0.7022(4) 0.7238(2) 0.70703(16) 0.0258(9) Uani 1 1 d .
O1W O 0.9297(4) 0.6066(2) 0.60245(18) 0.0308(10) Uani 1 1 d .
O2W O 0.8796(4) 0.6179(2) 0.71163(16) 0.0249(9) Uani 1 1 d .
O2 O 0.5372(4) 0.7942(3) 0.68798(18) 0.0321(10) Uani 1 1 d .
O3W O 0.6715(4) 0.8013(2) 0.60730(17) 0.0298(10) Uani 1 1 d .
O3 O 0.5833(5) 0.6531(3) 0.97150(19) 0.0414(12) Uani 1 1 d .
O4 O 0.4572(4) 0.7506(2) 0.96574(17) 0.0298(10) Uani 1 1 d .
O4W O 0.9134(4) 0.7734(3) 0.57141(17) 0.0297(10) Uani 1 1 d .
O5 O 0.9620(4) 0.7727(2) 0.68722(16) 0.0247(9) Uani 1 1 d .
O5W O 1.4718(5) 0.8983(3) 0.9978(2) 0.0455(13) Uani 1 1 d .
O6 O 0.9691(4) 0.7372(2) 0.77508(17) 0.0302(10) Uani 1 1 d .
O6W O 1.0951(5) 0.6660(3) 0.8660(2) 0.0475(13) Uani 1 1 d .
O7 O 1.4482(4) 1.0147(3) 0.7646(2) 0.0400(12) Uani 1 1 d .
O7W O 0.7130(5) 0.7365(4) 0.4427(2) 0.0565(16) Uani 1 1 d .
O8 O 1.3925(5) 1.0260(3) 0.8466(2) 0.0534(14) Uani 1 1 d .
O8W O 1.3423(5) 1.0102(3) 0.9481(2) 0.0497(13) Uani 1 1 d .
O9 O 0.6496(3) 0.6128(2) 0.61492(15) 0.0207(8) Uani 1 1 d .
O9W O 0.4951(7) 0.9472(5) 0.6735(4) 0.098(3) Uani 1 1 d .
O10 O 0.7098(3) 0.6579(2) 0.54045(15) 0.0206(8) Uani 1 1 d .
O10W O 0.5846(9) 1.0627(6) 0.6113(4) 0.121(3) Uani 1 1 d .
O11W O 0.6793(10) 1.0881(6) 0.4248(5) 0.136(4) Uani 1 1 d .
O12W O 0.9408(6) 1.1027(3) 0.4257(2) 0.0613(16) Uani 1 1 d .
O13W O 0.6110(7) 0.8632(5) 0.5095(3) 0.088(2) Uani 1 1 d .
O14W O 1.0953(6) 0.9895(4) 0.4210(3) 0.0668(17) Uani 1 1 d .
O15W O 0.6739(14) 1.0069(7) 0.5238(5) 0.169(5) Uani 1 1 d .
N1 N 0.7146(4) 0.4546(3) 0.7201(2) 0.0232(10) Uani 1 1 d .
N2 N 0.5703(4) 0.5143(3) 0.75020(19) 0.0221(10) Uani 1 1 d .
N3 N 0.4340(4) 0.5946(3) 0.70059(19) 0.0206(10) Uani 1 1 d .
N4 N 0.3093(4) 0.6745(3) 0.6439(2) 0.0232(11) Uani 1 1 d .
N5 N 0.3337(4) 0.7178(3) 0.5641(2) 0.0259(11) Uani 1 1 d .
C1 C 0.7997(5) 0.4319(3) 0.6833(3) 0.0280(13) Uani 1 1 d .
H1A H 0.8594 0.3988 0.7035 0.034 Uiso 1 1 calc R
H1B H 0.8408 0.4767 0.6730 0.034 Uiso 1 1 calc R
C2 C 0.6306(5) 0.5069(3) 0.7076(2) 0.0216(12) Uani 1 1 d .
H2A H 0.6161 0.5339 0.6748 0.026 Uiso 1 1 calc R
C3 C 0.7087(7) 0.4282(4) 0.7728(3) 0.0386(16) Uani 1 1 d .
H3A H 0.7576 0.3914 0.7915 0.046 Uiso 1 1 calc R
C4 C 0.6195(6) 0.4654(4) 0.7918(3) 0.0353(15) Uani 1 1 d .
H4A H 0.5954 0.4596 0.8262 0.042 Uiso 1 1 calc R
C5 C 0.4691(5) 0.5630(3) 0.7494(2) 0.0223(12) Uani 1 1 d .
C6 C 0.4130(6) 0.5722(3) 0.7955(2) 0.0277(13) Uani 1 1 d .
H6A H 0.4414 0.5490 0.8289 0.033 Uiso 1 1 calc R
C7 C 0.3114(6) 0.6183(3) 0.7890(3) 0.0287(14) Uani 1 1 d .
H7A H 0.2696 0.6257 0.8184 0.034 Uiso 1 1 calc R
C8 C 0.2727(5) 0.6532(4) 0.7388(3) 0.0272(13) Uani 1 1 d .
H8A H 0.2056 0.6843 0.7337 0.033 Uiso 1 1 calc R
C9 C 0.3385(5) 0.6394(3) 0.6970(2) 0.0224(12) Uani 1 1 d .
C10 C 0.3871(5) 0.6813(3) 0.6081(2) 0.0214(12) Uani 1 1 d .
H10A H 0.4654 0.6635 0.6133 0.026 Uiso 1 1 calc R
C11 C 0.2014(5) 0.7076(3) 0.6210(3) 0.0298(14) Uani 1 1 d .
H11A H 0.1315 0.7102 0.6367 0.036 Uiso 1 1 calc R
C12 C 0.2179(6) 0.7348(4) 0.5720(3) 0.0328(15) Uani 1 1 d .
H12A H 0.1614 0.7608 0.5474 0.039 Uiso 1 1 calc R
C13 C 0.3889(6) 0.7368(3) 0.5152(2) 0.0280(13) Uani 1 1 d .
H13A H 0.4749 0.7301 0.5240 0.034 Uiso 1 1 calc R
H13B H 0.3738 0.7898 0.5063 0.034 Uiso 1 1 calc R
C14 C 0.3426(5) 0.6891(3) 0.4648(2) 0.0242(13) Uani 1 1 d .
C15 C 0.2682(6) 0.6272(3) 0.4666(3) 0.0289(14) Uani 1 1 d .
H15A H 0.2467 0.6121 0.5001 0.035 Uiso 1 1 calc R
C16 C 0.2253(5) 0.5874(3) 0.4190(3) 0.0273(13) Uani 1 1 d .
H16A H 0.1748 0.5462 0.4208 0.033 Uiso 1 1 calc R
C17 C 0.2567(5) 0.6082(3) 0.3687(2) 0.0230(12) Uani 1 1 d .
C18 C 0.3347(5) 0.6693(3) 0.3668(3) 0.0264(13) Uani 1 1 d .
H18A H 0.3587 0.6833 0.3336 0.032 Uiso 1 1 calc R
C19 C 0.3761(5) 0.7089(3) 0.4146(3) 0.0260(13) Uani 1 1 d .
H19A H 0.4275 0.7497 0.4129 0.031 Uiso 1 1 calc R
C20 C 0.6090(5) 0.7538(3) 0.7202(2) 0.0216(12) Uani 1 1 d .
C21 C 0.5847(5) 0.7400(3) 0.7779(2) 0.0208(12) Uani 1 1 d .
C22 C 0.4918(5) 0.7773(3) 0.7980(2) 0.0225(12) Uani 1 1 d .
H22A H 0.4414 0.8093 0.7750 0.027 Uiso 1 1 calc R
C23 C 0.4738(5) 0.7673(3) 0.8519(2) 0.0238(12) Uani 1 1 d .
H23A H 0.4125 0.7933 0.8651 0.029 Uiso 1 1 calc R
C24 C 0.5468(5) 0.7184(3) 0.8867(2) 0.0233(12) Uani 1 1 d .
C25 C 0.6393(5) 0.6808(3) 0.8664(2) 0.0233(12) Uani 1 1 d .
H25A H 0.6883 0.6479 0.8892 0.028 Uiso 1 1 calc R
C26 C 0.6590(5) 0.6919(3) 0.8125(2) 0.0218(12) Uani 1 1 d .
H26A H 0.7219 0.6671 0.7995 0.026 Uiso 1 1 calc R
C27 C 0.5282(6) 0.7064(3) 0.9454(2) 0.0253(13) Uani 1 1 d .
C28 C 1.0017(5) 0.7776(3) 0.7385(2) 0.0226(12) Uani 1 1 d .
C29 C 1.0982(5) 0.8358(3) 0.7549(2) 0.0229(12) Uani 1 1 d .
C30 C 1.1319(6) 0.8558(4) 0.8103(3) 0.0307(14) Uani 1 1 d .
H30A H 1.0941 0.8338 0.8375 0.037 Uiso 1 1 calc R
C31 C 1.2226(6) 0.9088(4) 0.8242(3) 0.0370(16) Uani 1 1 d .
H31A H 1.2437 0.9231 0.8609 0.044 Uiso 1 1 calc R
C32 C 1.2826(5) 0.9411(3) 0.7841(3) 0.0314(15) Uani 1 1 d .
C33 C 1.2485(6) 0.9206(3) 0.7299(3) 0.0305(14) Uani 1 1 d .
H33A H 1.2879 0.9417 0.7029 0.037 Uiso 1 1 calc R
C34 C 1.1571(5) 0.8694(3) 0.7149(3) 0.0274(13) Uani 1 1 d .
H34A H 1.1344 0.8572 0.6780 0.033 Uiso 1 1 calc R
C35 C 1.3843(7) 0.9986(4) 0.7988(3) 0.0374(17) Uani 1 1 d .
C36 C 0.6476(5) 0.6118(3) 0.5629(2) 0.0191(11) Uani 1 1 d .
C37 C 0.5703(5) 0.5546(3) 0.5298(2) 0.0187(11) Uani 1 1 d .
C38 C 0.5792(5) 0.5439(3) 0.4748(2) 0.0194(11) Uani 1 1 d .
H38A H 0.6320 0.5732 0.4581 0.023 Uiso 1 1 calc R
C39 C 0.5093(5) 0.4894(3) 0.4446(2) 0.0205(12) Uani 1 1 d .
H39A H 0.5150 0.4820 0.4076 0.025 Uiso 1 1 calc R

loop_
_atom_site_aniso_label
_atom_site_aniso_U_11
_atom_site_aniso_U_22
_atom_site_aniso_U_33
_atom_site_aniso_U_23
_atom_site_aniso_U_13
_atom_site_aniso_U_12
Gd1 0.01755(17) 0.01992(16) 0.01448(16) -0.00083(10) -0.00022(11) -0.00199(10)
O1 0.027(2) 0.034(2) 0.019(2) 0.0016(17) 0.0090(18) 0.0046(18)
O1W 0.024(2) 0.034(2) 0.035(2) 0.0058(19) 0.0034(19) 0.0101(18)
O2W 0.026(2) 0.022(2) 0.024(2) 0.0031(17) -0.0022(17) -0.0002(17)
O2 0.032(2) 0.043(3) 0.022(2) 0.0038(19) 0.0054(19) 0.011(2)
O3W 0.039(3) 0.030(2) 0.022(2) 0.0036(17) 0.0077(19) 0.0122(19)
O3 0.058(3) 0.043(3) 0.027(2) 0.005(2) 0.018(2) 0.010(2)
O4 0.035(2) 0.034(2) 0.022(2) -0.0050(18) 0.0080(19) 0.0002(19)
O4W 0.033(2) 0.040(2) 0.018(2) 0.0023(18) 0.0074(18) -0.0071(19)
O5 0.026(2) 0.028(2) 0.019(2) -0.0026(17) 0.0012(17) -0.0085(17)
O5W 0.052(3) 0.043(3) 0.048(3) -0.014(2) 0.027(3) -0.019(2)
O6 0.034(2) 0.034(2) 0.021(2) -0.0043(18) 0.0006(19) -0.0092(19)
O6W 0.051(3) 0.050(3) 0.042(3) -0.002(2) 0.006(2) 0.005(3)
O7 0.030(3) 0.035(3) 0.053(3) -0.005(2) -0.001(2) -0.007(2)
O7W 0.036(3) 0.090(4) 0.041(3) 0.031(3) -0.003(2) -0.004(3)
O8 0.042(3) 0.061(4) 0.056(4) -0.015(3) 0.005(3) -0.019(3)
O8W 0.052(3) 0.052(3) 0.048(3) -0.004(3) 0.015(3) -0.013(3)
O9 0.019(2) 0.026(2) 0.0156(19) -0.0038(16) -0.0009(16) -0.0041(16)
O9W 0.075(5) 0.095(6) 0.128(7) 0.009(5) 0.032(5) -0.005(4)
O10 0.022(2) 0.023(2) 0.0159(19) -0.0026(16) 0.0007(16) -0.0032(16)
O10W 0.115(7) 0.124(8) 0.127(8) -0.005(6) 0.030(6) -0.005(6)
O11W 0.141(9) 0.122(8) 0.150(10) -0.031(7) 0.043(7) -0.023(7)
O12W 0.090(5) 0.056(4) 0.035(3) 0.002(3) 0.001(3) -0.002(3)
O13W 0.081(5) 0.116(6) 0.069(5) 0.031(4) 0.012(4) 0.017(5)
O14W 0.088(5) 0.058(4) 0.059(4) 0.000(3) 0.024(3) 0.003(3)
O15W 0.258(16) 0.115(9) 0.144(10) -0.029(8) 0.065(10) -0.023(9)
N1 0.026(3) 0.020(2) 0.022(3) 0.0003(19) -0.001(2) 0.002(2)
N2 0.025(3) 0.021(2) 0.019(2) 0.0016(19) 0.003(2) 0.000(2)
N3 0.017(2) 0.024(2) 0.021(2) -0.0055(19) 0.0019(19) -0.0004(19)
N4 0.020(3) 0.026(3) 0.023(3) -0.007(2) -0.001(2) 0.003(2)
N5 0.022(3) 0.028(3) 0.026(3) -0.004(2) -0.002(2) 0.003(2)
C1 0.027(3) 0.025(3) 0.032(3) -0.004(3) 0.000(3) 0.005(2)
C2 0.025(3) 0.019(3) 0.019(3) -0.001(2) -0.002(2) 0.000(2)
C3 0.048(4) 0.034(4) 0.031(4) 0.010(3) -0.004(3) 0.011(3)
C4 0.042(4) 0.041(4) 0.024(3) 0.008(3) 0.005(3) 0.009(3)
C5 0.023(3) 0.022(3) 0.021(3) -0.005(2) 0.001(2) -0.007(2)
C6 0.034(4) 0.029(3) 0.020(3) -0.003(2) 0.006(3) -0.010(3)
C7 0.031(3) 0.029(3) 0.028(3) -0.011(3) 0.012(3) -0.006(3)
C8 0.022(3) 0.031(3) 0.029(3) -0.008(3) 0.005(3) -0.003(2)
C9 0.021(3) 0.022(3) 0.024(3) -0.005(2) 0.002(2) -0.005(2)
C10 0.018(3) 0.025(3) 0.021(3) -0.004(2) 0.000(2) 0.002(2)
C11 0.016(3) 0.033(3) 0.039(4) -0.008(3) -0.002(3) 0.009(2)
C12 0.025(3) 0.038(4) 0.034(4) -0.003(3) -0.001(3) 0.011(3)
C13 0.031(3) 0.026(3) 0.025(3) 0.002(3) -0.001(3) 0.003(3)
C14 0.022(3) 0.026(3) 0.023(3) 0.001(2) -0.002(2) 0.006(2)
C15 0.032(3) 0.030(3) 0.026(3) 0.005(3) 0.005(3) -0.001(3)
C16 0.026(3) 0.022(3) 0.033(3) 0.000(3) 0.003(3) -0.001(2)
C17 0.020(3) 0.022(3) 0.026(3) 0.005(2) -0.001(2) 0.007(2)
C18 0.025(3) 0.025(3) 0.030(3) 0.001(3) 0.006(3) 0.003(2)
C19 0.020(3) 0.026(3) 0.031(3) 0.000(2) 0.001(3) 0.000(2)
C20 0.021(3) 0.023(3) 0.021(3) -0.004(2) 0.002(2) -0.006(2)
C21 0.020(3) 0.024(3) 0.018(3) -0.003(2) 0.000(2) -0.004(2)
C22 0.020(3) 0.025(3) 0.022(3) -0.004(2) 0.000(2) 0.001(2)
C23 0.020(3) 0.026(3) 0.026(3) -0.008(2) 0.007(2) -0.001(2)
C24 0.021(3) 0.028(3) 0.021(3) -0.006(2) 0.002(2) -0.009(2)
C25 0.023(3) 0.026(3) 0.021(3) -0.001(2) 0.003(2) -0.001(2)
C26 0.017(3) 0.028(3) 0.020(3) -0.004(2) 0.002(2) -0.003(2)
C27 0.028(3) 0.028(3) 0.020(3) -0.001(2) 0.004(3) -0.006(3)
C28 0.022(3) 0.026(3) 0.019(3) -0.003(2) 0.004(2) -0.001(2)
C29 0.021(3) 0.022(3) 0.023(3) -0.005(2) -0.006(2) 0.000(2)
C30 0.028(3) 0.031(3) 0.032(4) -0.010(3) 0.001(3) -0.004(3)
C31 0.034(4) 0.034(4) 0.037(4) -0.020(3) -0.013(3) 0.004(3)
C32 0.022(3) 0.018(3) 0.051(4) -0.003(3) -0.001(3) 0.001(2)
C33 0.026(3) 0.024(3) 0.039(4) 0.001(3) -0.002(3) -0.003(3)
C34 0.029(3) 0.023(3) 0.029(3) 0.001(2) -0.001(3) -0.002(2)
C35 0.046(4) 0.024(3) 0.037(4) -0.011(3) -0.012(3) 0.009(3)
C36 0.016(3) 0.021(3) 0.019(3) -0.001(2) -0.001(2) 0.004(2)
C37 0.014(3) 0.023(3) 0.017(3) -0.002(2) -0.003(2) 0.002(2)
C38 0.017(3) 0.022(3) 0.019(3) 0.001(2) 0.005(2) -0.001(2)
C39 0.021(3) 0.025(3) 0.014(3) -0.002(2) -0.002(2) 0.000(2)

loop_
_atom_type_symbol
_atom_type_description
_atom_type_scat_dispersion_real
_atom_type_scat_dispersion_imag
_atom_type_scat_source
C C 0.0033 0.0016 'International Tables Vol C Tables 4.2.6.8 and 6.1.1.4'
H H 0.0000 0.0000 'International Tables Vol C Tables 4.2.6.8 and 6.1.1.4'
N N 0.0061 0.0033 'International Tables Vol C Tables 4.2.6.8 and 6.1.1.4'
O O 0.0106 0.0060 'International Tables Vol C Tables 4.2.6.8 and 6.1.1.4'
Gd Gd -0.1653 3.9035 'International Tables Vol C Tables 4.2.6.8 and 6.1.1.4'

loop_
_geom_angle_atom_site_label_1
_geom_angle_atom_site_label_2
_geom_angle_atom_site_label_3
_geom_angle
_geom_angle_site_symmetry_1
_geom_angle_site_symmetry_3
O5 Gd1 O1 85.27(14) . .
O5 Gd1 O1W 99.23(15) . .
O1 Gd1 O1W 138.98(15) . .
O5 Gd1 O3W 99.53(15) . .
O1 Gd1 O3W 72.27(14) . .
O1W Gd1 O3W 144.73(15) . .
O5 Gd1 O9 157.96(13) . .
O1 Gd1 O9 77.82(14) . .
O1W Gd1 O9 84.84(14) . .
O3W Gd1 O9 88.76(15) . .
O5 Gd1 O4W 72.59(14) . .
O1 Gd1 O4W 139.69(15) . .
O1W Gd1 O4W 78.92(15) . .
O3W Gd1 O4W 78.60(15) . .
O9 Gd1 O4W 129.32(14) . .
O5 Gd1 O2W 77.04(14) . .
O1 Gd1 O2W 69.54(14) . .
O1W Gd1 O2W 71.85(14) . .
O3W Gd1 O2W 141.81(14) . .
O9 Gd1 O2W 83.81(13) . .
O4W Gd1 O2W 133.29(14) . .
O5 Gd1 O10 149.21(13) . .
O1 Gd1 O10 121.67(14) . .
O1W Gd1 O10 71.00(14) . .
O3W Gd1 O10 77.63(14) . .
O9 Gd1 O10 52.49(12) . .
O4W Gd1 O10 76.84(13) . .
O2W Gd1 O10 123.89(13) . .
O5 Gd1 C36 173.29(15) . .
O1 Gd1 C36 101.20(15) . .
O1W Gd1 C36 74.74(15) . .
O3W Gd1 C36 84.27(16) . .
O9 Gd1 C36 26.43(14) . .
O4W Gd1 C36 102.97(15) . .
O2W Gd1 C36 103.41(15) . .
O10 Gd1 C36 26.18(14) . .
C20 O1 Gd1 144.5(4) . .
C28 O5 Gd1 134.7(4) . .
C36 O9 Gd1 96.2(3) . .
C36 O10 Gd1 90.5(3) . .
C2 N1 C3 108.4(5) . .
C2 N1 C1 124.1(5) . .
C3 N1 C1 127.5(5) . .
C2 N2 C4 108.6(5) . .
C2 N2 C5 123.3(5) . .
C4 N2 C5 128.0(5) . .
C5 N3 C9 116.1(5) . .
C10 N4 C11 108.5(5) . .
C10 N4 C9 123.4(5) . .
C11 N4 C9 128.1(5) . .
C10 N5 C12 108.5(5) . .
C10 N5 C13 125.5(5) . .
C12 N5 C13 126.1(5) . .
N1 C1 C17 114.5(5) . 3_666
N1 C1 H1A 108.6 . .
C17 C1 H1A 108.6 3_666 .
N1 C1 H1B 108.6 . .
C17 C1 H1B 108.6 3_666 .
H1A C1 H1B 107.6 . .
N1 C2 N2 108.6(5) . .
N1 C2 H2A 125.7 . .
N2 C2 H2A 125.7 . .
C4 C3 N1 107.7(6) . .
C4 C3 H3A 126.2 . .
N1 C3 H3A 126.2 . .
C3 C4 N2 106.6(6) . .
C3 C4 H4A 126.7 . .
N2 C4 H4A 126.7 . .
N3 C5 C6 125.1(6) . .
N3 C5 N2 113.3(5) . .
C6 C5 N2 121.5(5) . .
C5 C6 C7 116.4(6) . .
C5 C6 H6A 121.8 . .
C7 C6 H6A 121.8 . .
C8 C7 C6 120.2(6) . .
C8 C7 H7A 119.9 . .
C6 C7 H7A 119.9 . .
C9 C8 C7 116.8(6) . .
C9 C8 H8A 121.6 . .
C7 C8 H8A 121.6 . .
N3 C9 C8 125.4(6) . .
N3 C9 N4 113.0(5) . .
C8 C9 N4 121.6(5) . .
N5 C10 N4 108.5(5) . .
N5 C10 H10A 125.8 . .
N4 C10 H10A 125.8 . .
C12 C11 N4 106.5(6) . .
C12 C11 H11A 126.7 . .
N4 C11 H11A 126.7 . .
C11 C12 N5 108.1(6) . .
C11 C12 H12A 126.0 . .
N5 C12 H12A 126.0 . .
N5 C13 C14 113.6(5) . .
N5 C13 H13A 108.9 . .
C14 C13 H13A 108.9 . .
N5 C13 H13B 108.9 . .
C14 C13 H13B 108.9 . .
H13A C13 H13B 107.7 . .
C15 C14 C19 118.4(6) . .
C15 C14 C13 123.2(6) . .
C19 C14 C13 118.4(5) . .
C14 C15 C16 120.7(6) . .
C14 C15 H15A 119.7 . .
C16 C15 H15A 119.7 . .
C17 C16 C15 120.8(6) . .
C17 C16 H16A 119.6 . .
C15 C16 H16A 119.6 . .
C16 C17 C18 118.8(6) . .
C16 C17 C1 119.7(5) . 3_666
C18 C17 C1 121.4(5) . 3_666
C19 C18 C17 119.8(6) . .
C19 C18 H18A 120.1 . .
C17 C18 H18A 120.1 . .
C18 C19 C14 121.5(6) . .
C18 C19 H19A 119.3 . .
C14 C19 H19A 119.3 . .
O1 C20 O2 123.9(5) . .
O1 C20 C21 116.7(5) . .
O2 C20 C21 119.4(5) . .
C26 C21 C22 119.5(5) . .
C26 C21 C20 119.7(5) . .
C22 C21 C20 120.7(5) . .
C23 C22 C21 120.4(6) . .
C23 C22 H22A 119.8 . .
C21 C22 H22A 119.8 . .
C22 C23 C24 120.6(5) . .
C22 C23 H23A 119.7 . .
C24 C23 H23A 119.7 . .
C25 C24 C23 118.8(5) . .
C25 C24 C27 119.9(6) . .
C23 C24 C27 121.3(5) . .
C26 C25 C24 120.7(6) . .
C26 C25 H25A 119.6 . .
C24 C25 H25A 119.6 . .
C25 C26 C21 119.9(5) . .
C25 C26 H26A 120.0 . .
C21 C26 H26A 120.0 . .
O3 C27 O4 123.7(6) . .
O3 C27 C24 117.8(5) . .
O4 C27 C24 118.5(5) . .
O6 C28 O5 125.1(5) . .
O6 C28 C29 118.6(5) . .
O5 C28 C29 116.3(5) . .
C34 C29 C30 119.0(6) . .
C34 C29 C28 120.2(5) . .
C30 C29 C28 120.7(5) . .
C31 C30 C29 119.4(6) . .
C31 C30 H30A 120.3 . .
C29 C30 H30A 120.3 . .
C30 C31 C32 121.2(6) . .
C30 C31 H31A 119.4 . .
C32 C31 H31A 119.4 . .
C33 C32 C31 118.7(6) . .
C33 C32 C35 119.4(6) . .
C31 C32 C35 121.9(6) . .
C32 C33 C34 121.3(6) . .
C32 C33 H33A 119.4 . .
C34 C33 H33A 119.4 . .
C33 C34 C29 120.5(6) . .
C33 C34 H34A 119.8 . .
C29 C34 H34A 119.8 . .
O7 C35 O8 125.7(7) . .
O7 C35 C32 119.4(6) . .
O8 C35 C32 114.9(7) . .
O10 C36 O9 120.3(5) . .
O10 C36 C37 121.4(5) . .
O9 C36 C37 118.3(5) . .
O10 C36 Gd1 63.4(3) . .
O9 C36 Gd1 57.4(3) . .
C37 C36 Gd1 171.8(4) . .
C38 C37 C39 120.4(5) . 3_666
C38 C37 C36 120.0(5) . .
C39 C37 C36 119.5(5) 3_666 .
C37 C38 C39 119.8(5) . .
C37 C38 H38A 120.1 . .
C39 C38 H38A 120.1 . .
C38 C39 C37 119.8(5) . 3_666
C38 C39 H39A 120.1 . .
C37 C39 H39A 120.1 3_666 .

loop_
_geom_bond_atom_site_label_1
_geom_bond_atom_site_label_2
_geom_bond_distance
_geom_bond_site_symmetry_2
Gd1 O5 2.335(4) .
Gd1 O1 2.340(4) .
Gd1 O1W 2.371(4) .
Gd1 O3W 2.376(4) .
Gd1 O9 2.411(4) .
Gd1 O4W 2.416(4) .
Gd1 O2W 2.448(4) .
Gd1 O10 2.543(4) .
Gd1 C36 2.846(6) .
O1 C20 1.264(7) .
O2 C20 1.265(7) .
O3 C27 1.252(8) .
O4 C27 1.274(7) .
O5 C28 1.274(7) .
O6 C28 1.246(7) .
O7 C35 1.221(9) .
O8 C35 1.259(9) .
O9 C36 1.274(7) .
O10 C36 1.256(7) .
N1 C2 1.326(7) .
N1 C3 1.386(8) .
N1 C1 1.470(8) .
N2 C2 1.337(7) .
N2 C4 1.388(8) .
N2 C5 1.429(8) .
N3 C5 1.328(7) .
N3 C9 1.330(7) .
N4 C10 1.339(7) .
N4 C11 1.392(8) .
N4 C9 1.435(8) .
N5 C10 1.322(8) .
N5 C12 1.384(8) .
N5 C13 1.473(8) .
C1 C17 1.514(8) 3_666
C1 H1A 0.9700 .
C1 H1B 0.9700 .
C2 H2A 0.9300 .
C3 C4 1.345(10) .
C3 H3A 0.9300 .
C4 H4A 0.9300 .
C5 C6 1.386(8) .
C6 C7 1.396(9) .
C6 H6A 0.9300 .
C7 C8 1.388(9) .
C7 H7A 0.9300 .
C8 C9 1.377(8) .
C8 H8A 0.9300 .
C10 H10A 0.9300 .
C11 C12 1.333(10) .
C11 H11A 0.9300 .
C12 H12A 0.9300 .
C13 C14 1.523(8) .
C13 H13A 0.9700 .
C13 H13B 0.9700 .
C14 C15 1.385(9) .
C14 C19 1.388(9) .
C15 C16 1.389(9) .
C15 H15A 0.9300 .
C16 C17 1.385(9) .
C16 H16A 0.9300 .
C17 C18 1.399(8) .
C17 C1 1.514(8) 3_666
C18 C19 1.385(9) .
C18 H18A 0.9300 .
C19 H19A 0.9300 .
C20 C21 1.504(8) .
C21 C26 1.390(8) .
C21 C22 1.392(8) .
C22 C23 1.380(8) .
C22 H22A 0.9300 .
C23 C24 1.394(9) .
C23 H23A 0.9300 .
C24 C25 1.392(8) .
C24 C27 1.502(8) .
C25 C26 1.388(8) .
C25 H25A 0.9300 .
C26 H26A 0.9300 .
C28 C29 1.508(8) .
C29 C34 1.398(9) .
C29 C30 1.401(8) .
C30 C31 1.393(9) .
C30 H30A 0.9300 .
C31 C32 1.399(10) .
C31 H31A 0.9300 .
C32 C33 1.375(9) .
C32 C35 1.537(9) .
C33 C34 1.381(9) .
C33 H33A 0.9300 .
C34 H34A 0.9300 .
C36 C37 1.494(8) .
C37 C38 1.383(8) .
C37 C39 1.406(8) 3_666
C38 C39 1.388(8) .
C38 H38A 0.9300 .
C39 C37 1.406(8) 3_666
C39 H39A 0.9300 .

loop_
_geom_torsion_atom_site_label_1
_geom_torsion_atom_site_label_2
_geom_torsion_atom_site_label_3
_geom_torsion_atom_site_label_4
_geom_torsion
_geom_torsion_site_symmetry_1
_geom_torsion_site_symmetry_4
O5 Gd1 O1 C20 117.9(7) . .
O1W Gd1 O1 C20 -143.5(6) . .
O3W Gd1 O1 C20 16.3(6) . .
O9 Gd1 O1 C20 -76.3(6) . .
O4W Gd1 O1 C20 62.1(7) . .
O2W Gd1 O1 C20 -164.2(7) . .
O10 Gd1 O1 C20 -46.2(7) . .
C36 Gd1 O1 C20 -63.9(7) . .
O1 Gd1 O5 C28 38.1(5) . .
O1W Gd1 O5 C28 -100.8(5) . .
O3W Gd1 O5 C28 109.2(5) . .
O9 Gd1 O5 C28 -1.6(8) . .
O4W Gd1 O5 C28 -176.0(6) . .
O2W Gd1 O5 C28 -31.9(5) . .
O10 Gd1 O5 C28 -169.0(5) . .
C36 Gd1 O5 C28 -126.6(12) . .
O5 Gd1 O9 C36 -167.6(4) . .
O1 Gd1 O9 C36 151.7(3) . .
O1W Gd1 O9 C36 -65.7(3) . .
O3W Gd1 O9 C36 79.6(3) . .
O4W Gd1 O9 C36 5.5(4) . .
O2W Gd1 O9 C36 -137.9(3) . .
O10 Gd1 O9 C36 4.3(3) . .
O5 Gd1 O10 C36 169.7(3) . .
O1 Gd1 O10 C36 -42.5(3) . .
O1W Gd1 O10 C36 94.0(3) . .
O3W Gd1 O10 C36 -102.4(3) . .
O9 Gd1 O10 C36 -4.3(3) . .
O4W Gd1 O10 C36 176.6(3) . .
O2W Gd1 O10 C36 42.9(3) . .
C2 N1 C1 C17 -67.0(7) . 3_666
C3 N1 C1 C17 114.9(7) . 3_666
C3 N1 C2 N2 -0.7(7) . .
C1 N1 C2 N2 -179.1(5) . .
C4 N2 C2 N1 1.0(7) . .
C5 N2 C2 N1 -176.3(5) . .
C2 N1 C3 C4 0.1(8) . .
C1 N1 C3 C4 178.5(6) . .
N1 C3 C4 N2 0.5(8) . .
C2 N2 C4 C3 -0.9(7) . .
C5 N2 C4 C3 176.3(6) . .
C9 N3 C5 C6 1.3(8) . .
C9 N3 C5 N2 178.7(5) . .
C2 N2 C5 N3 6.0(8) . .
C4 N2 C5 N3 -170.8(6) . .
C2 N2 C5 C6 -176.5(5) . .
C4 N2 C5 C6 6.7(9) . .
N3 C5 C6 C7 0.3(9) . .
N2 C5 C6 C7 -177.0(5) . .
C5 C6 C7 C8 -1.1(9) . .
C6 C7 C8 C9 0.4(9) . .
C5 N3 C9 C8 -2.2(8) . .
C5 N3 C9 N4 177.0(5) . .
C7 C8 C9 N3 1.4(9) . .
C7 C8 C9 N4 -177.8(5) . .
C10 N4 C9 N3 -19.5(8) . .
C11 N4 C9 N3 161.5(5) . .
C10 N4 C9 C8 159.7(6) . .
C11 N4 C9 C8 -19.2(9) . .
C12 N5 C10 N4 0.0(7) . .
C13 N5 C10 N4 179.9(5) . .
C11 N4 C10 N5 0.7(6) . .
C9 N4 C10 N5 -178.4(5) . .
C10 N4 C11 C12 -1.1(7) . .
C9 N4 C11 C12 177.9(6) . .
N4 C11 C12 N5 1.1(7) . .
C10 N5 C12 C11 -0.7(7) . .
C13 N5 C12 C11 179.4(6) . .
C10 N5 C13 C14 107.2(6) . .
C12 N5 C13 C14 -72.9(7) . .
N5 C13 C14 C15 -8.2(8) . .
N5 C13 C14 C19 171.4(5) . .
C19 C14 C15 C16 -1.9(9) . .
C13 C14 C15 C16 177.7(6) . .
C14 C15 C16 C17 0.5(9) . .
C15 C16 C17 C18 1.4(9) . .
C15 C16 C17 C1 -174.8(5) . 3_666
C16 C17 C18 C19 -1.9(8) . .
C1 C17 C18 C19 174.2(5) 3_666 .
C17 C18 C19 C14 0.4(9) . .
C15 C14 C19 C18 1.5(9) . .
C13 C14 C19 C18 -178.2(5) . .
Gd1 O1 C20 O2 -5.7(10) . .
Gd1 O1 C20 C21 174.6(4) . .
O1 C20 C21 C26 -4.2(8) . .
O2 C20 C21 C26 176.0(5) . .
O1 C20 C21 C22 172.9(5) . .
O2 C20 C21 C22 -6.8(8) . .
C26 C21 C22 C23 0.5(8) . .
C20 C21 C22 C23 -176.7(5) . .
C21 C22 C23 C24 -1.3(9) . .
C22 C23 C24 C25 0.9(8) . .
C22 C23 C24 C27 -179.6(5) . .
C23 C24 C25 C26 0.3(8) . .
C27 C24 C25 C26 -179.1(5) . .
C24 C25 C26 C21 -1.1(9) . .
C22 C21 C26 C25 0.7(8) . .
C20 C21 C26 C25 177.9(5) . .
C25 C24 C27 O3 -12.1(8) . .
C23 C24 C27 O3 168.5(6) . .
C25 C24 C27 O4 168.2(5) . .
C23 C24 C27 O4 -11.2(8) . .
Gd1 O5 C28 O6 5.8(9) . .
Gd1 O5 C28 C29 -176.0(4) . .
O6 C28 C29 C34 164.9(6) . .
O5 C28 C29 C34 -13.4(8) . .
O6 C28 C29 C30 -13.8(9) . .
O5 C28 C29 C30 167.9(5) . .
C34 C29 C30 C31 0.3(9) . .
C28 C29 C30 C31 179.0(6) . .
C29 C30 C31 C32 -1.6(10) . .
C30 C31 C32 C33 1.4(9) . .
C30 C31 C32 C35 -178.9(6) . .
C31 C32 C33 C34 0.1(9) . .
C35 C32 C33 C34 -179.6(6) . .
C32 C33 C34 C29 -1.4(9) . .
C30 C29 C34 C33 1.2(9) . .
C28 C29 C34 C33 -177.6(6) . .
C33 C32 C35 O7 -13.6(9) . .
C31 C32 C35 O7 166.7(6) . .
C33 C32 C35 O8 165.6(6) . .
C31 C32 C35 O8 -14.1(9) . .
Gd1 O10 C36 O9 7.5(5) . .
Gd1 O10 C36 C37 -172.3(5) . .
Gd1 O9 C36 O10 -8.0(5) . .
Gd1 O9 C36 C37 171.8(4) . .
O5 Gd1 C36 O10 -51.4(14) . .
O1 Gd1 C36 O10 144.1(3) . .
O1W Gd1 C36 O10 -77.9(3) . .
O3W Gd1 C36 O10 73.5(3) . .
O9 Gd1 C36 O10 172.3(5) . .
O4W Gd1 C36 O10 -3.4(3) . .
O2W Gd1 C36 O10 -144.5(3) . .
O5 Gd1 C36 O9 136.3(12) . .
O1 Gd1 C36 O9 -28.2(3) . .
O1W Gd1 C36 O9 109.8(3) . .
O3W Gd1 C36 O9 -98.8(3) . .
O4W Gd1 C36 O9 -175.7(3) . .
O2W Gd1 C36 O9 43.2(3) . .
O10 Gd1 C36 O9 -172.3(5) . .
O5 Gd1 C36 C37 75(3) . .
O1 Gd1 C36 C37 -89(3) . .
O1W Gd1 C36 C37 49(3) . .
O3W Gd1 C36 C37 -160(3) . .
O9 Gd1 C36 C37 -61(3) . .
O4W Gd1 C36 C37 123(3) . .
O2W Gd1 C36 C37 -18(3) . .
O10 Gd1 C36 C37 127(3) . .
O10 C36 C37 C38 9.6(8) . .
O9 C36 C37 C38 -170.2(5) . .
Gd1 C36 C37 C38 -113(3) . .
O10 C36 C37 C39 -172.0(5) . 3_666
O9 C36 C37 C39 8.2(8) . 3_666
Gd1 C36 C37 C39 65(3) . 3_666
C39 C37 C38 C39 0.0(9) 3_666 .
C36 C37 C38 C39 178.4(5) . .
C37 C38 C39 C37 0.0(9) . 3_666
